data_4111251
loop_
_publ_author_name
'Samuel W. Thomas'
'Koushik Venkatesan'
'Peter M\"uller'
'Timothy M. Swager'

_publ_section_title
;
 Dark-Field Oxidative Addition-Based Chemosensing: New Bis-cyclometalated
 Pt(II) Complexes and Phosphorescent Detection of Cyanogen Halides
;
_journal_name_full 'Journal of the American Chemical Society'
_journal_page_first 16641
_journal_page_last 16648
_journal_paper_doi 10.1021/ja065645z
_journal_volume 128
_journal_year 2006
_chemical_formula_sum 'C20 H16 N2 Pt S2'
_chemical_formula_weight 543.56
_chemical_name_systematic
; 
 ? 
;
_space_group_IT_number 2
_symmetry_cell_setting triclinic
_symmetry_space_group_name_Hall '-P 1'
_symmetry_space_group_name_H-M 'P -1'
_atom_sites_solution_hydrogens geom
_atom_sites_solution_primary direct
_atom_sites_solution_secondary difmap
_audit_creation_method SHELXL-97
_cell_angle_alpha 99.492(3)
_cell_angle_beta 96.613(3)
_cell_angle_gamma 90.630(3)
_cell_formula_units_Z 2
_cell_length_a 6.9633(12)
_cell_length_b 10.9345(18)
_cell_length_c 11.3463(19)
_cell_measurement_reflns_used 6479
_cell_measurement_temperature 100(2)
_cell_measurement_theta_max 30.69
_cell_measurement_theta_min 2.84
_cell_volume 846.0(2)
_computing_cell_refinement 'SAINT 5 (Bruker-AXS, 2003)'
_computing_data_collection 'SMART 5 (Bruker-AXS, 2003)'
_computing_data_reduction 'SAINT 5 (Bruker-AXS, 2003)'
_computing_molecular_graphics 'Bruker SHELXTL'
_computing_publication_material 'Bruker SHELXTL'
_computing_structure_refinement 'SHELXL-97 (Sheldrick, 1997)'
_computing_structure_solution 'SHELXS-97 (Sheldrick, 1990)'
_diffrn_ambient_temperature 100(2)
_diffrn_measured_fraction_theta_full 0.998
_diffrn_measured_fraction_theta_max 0.998
_diffrn_measurement_device_type 'Bruker Smart APEX CCD'
_diffrn_measurement_method 'omega and phi scans'
_diffrn_radiation_monochromator graphite
_diffrn_radiation_source 'fine-focus sealed tube'
_diffrn_radiation_type MoK\a
_diffrn_radiation_wavelength 0.71073
_diffrn_reflns_av_R_equivalents 0.0267
_diffrn_reflns_av_sigmaI/netI 0.0229
_diffrn_reflns_limit_h_max 9
_diffrn_reflns_limit_h_min -9
_diffrn_reflns_limit_k_max 14
_diffrn_reflns_limit_k_min -14
_diffrn_reflns_limit_l_max 15
_diffrn_reflns_limit_l_min -15
_diffrn_reflns_number 18469
_diffrn_reflns_theta_full 29.13
_diffrn_reflns_theta_max 29.13
_diffrn_reflns_theta_min 1.83
_exptl_absorpt_coefficient_mu 8.544
_exptl_absorpt_correction_T_max 0.8477
_exptl_absorpt_correction_T_min 0.6746
_exptl_absorpt_correction_type multi-scan
_exptl_absorpt_process_details sadabs
_exptl_crystal_colour orange
_exptl_crystal_density_diffrn 2.134
_exptl_crystal_description needle
_exptl_crystal_F_000 520
_exptl_crystal_size_max 0.05
_exptl_crystal_size_mid 0.05
_exptl_crystal_size_min 0.02
_refine_diff_density_max 1.267
_refine_diff_density_min -0.502
_refine_diff_density_rms 0.115
_refine_ls_extinction_method none
_refine_ls_goodness_of_fit_ref 1.052
_refine_ls_hydrogen_treatment constr
_refine_ls_matrix_type full
_refine_ls_number_parameters 228
_refine_ls_number_reflns 4549
_refine_ls_number_restraints 0
_refine_ls_restrained_S_all 1.052
_refine_ls_R_factor_all 0.0181
_refine_ls_R_factor_gt 0.0165
_refine_ls_shift/su_max 0.002
_refine_ls_shift/su_mean 0.000
_refine_ls_structure_factor_coef Fsqd
_refine_ls_weighting_details 'calc w=1/[\s^2^(Fo^2^)+(0.0222P)^2^+0.2266P] where P=(Fo^2^+2Fc^2^)/3'
_refine_ls_weighting_scheme calc
_refine_ls_wR_factor_gt 0.0389
_refine_ls_wR_factor_ref 0.0398
_reflns_number_gt 4306
_reflns_number_total 4549
_reflns_threshold_expression >2sigma(I)
_cod_data_source_file ja065645zsi20060804_011653_1.cif
_cod_data_source_block 3b
_cod_database_code 4111251

loop_
_symmetry_equiv_pos_as_xyz
'x, y, z'
'-x, -y, -z'

loop_
_atom_site_label
_atom_site_type_symbol
_atom_site_fract_x
_atom_site_fract_y
_atom_site_fract_z
_atom_site_U_iso_or_equiv
_atom_site_adp_type
_atom_site_occupancy
_atom_site_symmetry_multiplicity
_atom_site_calc_flag
_atom_site_refinement_flags
Pt1 Pt 0.243492(11) 0.847469(7) 0.957363(7) 0.01029(3) Uani 1 1 d .
N1 N 0.2789(3) 0.99092(18) 0.84973(17) 0.0124(4) Uani 1 1 d .
C1 C 0.2737(3) 1.1152(2) 0.8777(2) 0.0164(5) Uani 1 1 d .
H1 H 0.2373 1.1497 0.9541 0.020 Uiso 1 1 calc R
C2 C 0.3182(3) 1.1961(2) 0.8020(2) 0.0175(5) Uani 1 1 d .
H2 H 0.3146 1.2833 0.8268 0.021 Uiso 1 1 calc R
C3 C 0.3681(3) 1.1472(2) 0.6896(2) 0.0170(5) Uani 1 1 d .
H3 H 0.4007 1.2002 0.6360 0.020 Uiso 1 1 calc R
C4 C 0.3695(3) 1.0196(2) 0.6569(2) 0.0158(5) Uani 1 1 d .
H4 H 0.4020 0.9842 0.5797 0.019 Uiso 1 1 calc R
C5 C 0.3234(3) 0.9430(2) 0.7370(2) 0.0126(4) Uani 1 1 d .
C6 C 0.3086(3) 0.8097(2) 0.7116(2) 0.0129(4) Uani 1 1 d .
C7 C 0.2566(3) 0.7442(2) 0.7974(2) 0.0118(4) Uani 1 1 d .
C8 C 0.2221(3) 0.6154(2) 0.7446(2) 0.0135(4) Uani 1 1 d .
H8 H 0.1818 0.5549 0.7886 0.016 Uiso 1 1 calc R
C9 C 0.2519(3) 0.5871(2) 0.6263(2) 0.0158(5) Uani 1 1 d .
C10 C 0.2384(4) 0.4614(2) 0.5471(2) 0.0203(5) Uani 1 1 d .
H10A H 0.3683 0.4285 0.5432 0.030 Uiso 1 1 calc R
H10B H 0.1802 0.4693 0.4659 0.030 Uiso 1 1 calc R
H10C H 0.1581 0.4048 0.5806 0.030 Uiso 1 1 calc R
S1 S 0.31885(9) 0.71884(6) 0.57197(5) 0.01653(11) Uani 1 1 d .
N2 N 0.2145(3) 0.94933(18) 1.13465(17) 0.0120(4) Uani 1 1 d .
C11 C 0.2216(3) 1.0725(2) 1.1745(2) 0.0152(4) Uani 1 1 d .
H11 H 0.2553 1.1259 1.1216 0.018 Uiso 1 1 calc R
C12 C 0.1825(3) 1.1256(2) 1.2886(2) 0.0149(4) Uani 1 1 d .
H12 H 0.1876 1.2131 1.3123 0.018 Uiso 1 1 calc R
C13 C 0.1360(3) 1.0488(2) 1.3673(2) 0.0155(4) Uani 1 1 d .
H13 H 0.1061 1.0828 1.4454 0.019 Uiso 1 1 calc R
C14 C 0.1340(3) 0.9215(2) 1.3299(2) 0.0142(4) Uani 1 1 d .
H14 H 0.1054 0.8671 1.3832 0.017 Uiso 1 1 calc R
C15 C 0.1742(3) 0.8735(2) 1.2138(2) 0.0121(4) Uani 1 1 d .
C16 C 0.1852(3) 0.7438(2) 1.1653(2) 0.0120(4) Uani 1 1 d .
C17 C 0.2296(3) 0.7087(2) 1.0489(2) 0.0124(4) Uani 1 1 d .
C18 C 0.2685(3) 0.5787(2) 1.0295(2) 0.0136(4) Uani 1 1 d .
H18 H 0.3050 0.5370 0.9555 0.016 Uiso 1 1 calc R
C19 C 0.2496(3) 0.5186(2) 1.1249(2) 0.0151(4) Uani 1 1 d .
C20 C 0.2718(3) 0.3857(2) 1.1333(2) 0.0177(5) Uani 1 1 d .
H20A H 0.1440 0.3439 1.1202 0.026 Uiso 1 1 calc R
H20B H 0.3351 0.3780 1.2133 0.026 Uiso 1 1 calc R
H20C H 0.3508 0.3474 1.0719 0.026 Uiso 1 1 calc R
S2 S 0.18613(9) 0.62309(5) 1.24650(5) 0.01512(11) Uani 1 1 d .

loop_
_atom_site_aniso_label
_atom_site_aniso_U_11
_atom_site_aniso_U_22
_atom_site_aniso_U_33
_atom_site_aniso_U_23
_atom_site_aniso_U_13
_atom_site_aniso_U_12
Pt1 0.01246(4) 0.00896(5) 0.00953(5) 0.00192(3) 0.00114(3) 0.00017(3)
N1 0.0126(8) 0.0123(9) 0.0117(9) 0.0018(7) -0.0004(7) -0.0007(7)
C1 0.0216(11) 0.0134(11) 0.0128(11) 0.0014(9) -0.0020(9) -0.0005(9)
C2 0.0197(11) 0.0132(11) 0.0190(12) 0.0046(9) -0.0026(9) 0.0005(9)
C3 0.0151(10) 0.0174(12) 0.0195(12) 0.0088(9) -0.0012(9) -0.0016(9)
C4 0.0137(10) 0.0211(12) 0.0140(11) 0.0065(9) 0.0022(8) 0.0001(9)
C5 0.0108(9) 0.0147(11) 0.0121(11) 0.0029(8) -0.0006(8) -0.0004(8)
C6 0.0133(9) 0.0147(11) 0.0101(10) 0.0008(8) 0.0010(8) 0.0006(8)
C7 0.0110(9) 0.0131(11) 0.0114(10) 0.0027(8) 0.0003(8) 0.0009(8)
C8 0.0163(10) 0.0119(11) 0.0124(11) 0.0020(8) 0.0024(8) 0.0006(8)
C9 0.0185(11) 0.0135(11) 0.0149(11) 0.0011(9) 0.0016(9) 0.0004(9)
C10 0.0275(12) 0.0162(12) 0.0161(12) -0.0021(9) 0.0046(10) 0.0021(10)
S1 0.0223(3) 0.0154(3) 0.0123(3) 0.0012(2) 0.0050(2) 0.0015(2)
N2 0.0131(8) 0.0118(9) 0.0111(9) 0.0029(7) 0.0004(7) -0.0003(7)
C11 0.0203(11) 0.0111(11) 0.0140(11) 0.0016(9) 0.0013(9) 0.0001(8)
C12 0.0196(11) 0.0093(11) 0.0144(11) -0.0005(8) -0.0002(9) 0.0019(8)
C13 0.0153(10) 0.0179(12) 0.0122(11) -0.0002(9) 0.0011(8) 0.0023(9)
C14 0.0137(10) 0.0172(12) 0.0126(11) 0.0039(9) 0.0034(8) 0.0027(8)
C15 0.0122(9) 0.0130(11) 0.0112(10) 0.0027(8) 0.0013(8) 0.0012(8)
C16 0.0138(10) 0.0113(11) 0.0114(10) 0.0034(8) 0.0014(8) -0.0008(8)
C17 0.0114(9) 0.0129(11) 0.0128(11) 0.0023(8) 0.0002(8) -0.0005(8)
C18 0.0167(10) 0.0116(11) 0.0119(10) 0.0009(8) 0.0010(8) 0.0010(8)
C19 0.0142(10) 0.0173(12) 0.0136(11) 0.0014(9) 0.0026(8) -0.0019(8)
C20 0.0201(11) 0.0161(12) 0.0169(12) 0.0027(9) 0.0027(9) 0.0005(9)
S2 0.0223(3) 0.0114(3) 0.0126(3) 0.0034(2) 0.0041(2) -0.0002(2)

loop_
_atom_type_symbol
_atom_type_description
_atom_type_scat_dispersion_real
_atom_type_scat_dispersion_imag
_atom_type_scat_source
C C 0.0033 0.0016 'International Tables Vol C Tables 4.2.6.8 and 6.1.1.4'
H H 0.0000 0.0000 'International Tables Vol C Tables 4.2.6.8 and 6.1.1.4'
N N 0.0061 0.0033 'International Tables Vol C Tables 4.2.6.8 and 6.1.1.4'
S S 0.1246 0.1234 'International Tables Vol C Tables 4.2.6.8 and 6.1.1.4'
Pt Pt -1.7033 8.3905 'International Tables Vol C Tables 4.2.6.8 and 6.1.1.4'

loop_
_geom_angle_atom_site_label_1
_geom_angle_atom_site_label_2
_geom_angle_atom_site_label_3
_geom_angle
C17 Pt1 C7 96.87(10)
C17 Pt1 N2 79.59(9)
C7 Pt1 N2 175.64(8)
C17 Pt1 N1 174.99(8)
C7 Pt1 N1 79.63(9)
N2 Pt1 N1 104.05(7)
C1 N1 C5 117.0(2)
C1 N1 Pt1 130.86(16)
C5 N1 Pt1 112.06(15)
N1 C1 C2 124.1(2)
C3 C2 C1 118.6(2)
C2 C3 C4 118.7(2)
C3 C4 C5 120.0(2)
N1 C5 C4 121.5(2)
N1 C5 C6 112.9(2)
C4 C5 C6 125.5(2)
C7 C6 C5 120.1(2)
C7 C6 S1 113.72(18)
C5 C6 S1 125.61(18)
C6 C7 C8 109.4(2)
C6 C7 Pt1 114.03(17)
C8 C7 Pt1 136.51(17)
C9 C8 C7 114.8(2)
C8 C9 C10 128.1(2)
C8 C9 S1 110.97(18)
C10 C9 S1 120.92(18)
C6 S1 C9 91.01(12)
C11 N2 C15 117.4(2)
C11 N2 Pt1 129.93(16)
C15 N2 Pt1 112.58(15)
N2 C11 C12 123.6(2)
C13 C12 C11 118.9(2)
C12 C13 C14 118.7(2)
C13 C14 C15 119.8(2)
N2 C15 C14 121.6(2)
N2 C15 C16 112.88(19)
C14 C15 C16 125.5(2)
C17 C16 C15 119.7(2)
C17 C16 S2 113.78(18)
C15 C16 S2 125.72(17)
C16 C17 C18 109.2(2)
C16 C17 Pt1 114.33(17)
C18 C17 Pt1 136.30(19)
C19 C18 C17 115.6(2)
C18 C19 C20 129.3(2)
C18 C19 S2 110.06(18)
C20 C19 S2 120.59(18)
C16 S2 C19 91.37(12)

loop_
_geom_bond_atom_site_label_1
_geom_bond_atom_site_label_2
_geom_bond_distance
Pt1 C17 1.983(2)
Pt1 C7 1.985(2)
Pt1 N2 2.1650(19)
Pt1 N1 2.169(2)
N1 C1 1.346(3)
N1 C5 1.372(3)
C1 C2 1.387(3)
C2 C3 1.384(4)
C3 C4 1.384(3)
C4 C5 1.395(3)
C5 C6 1.438(3)
C6 C7 1.378(3)
C6 S1 1.735(2)
C7 C8 1.443(3)
C8 C9 1.368(3)
C9 C10 1.508(3)
C9 S1 1.737(3)
N2 C11 1.346(3)
N2 C15 1.367(3)
C11 C12 1.387(3)
C12 C13 1.383(3)
C13 C14 1.386(3)
C14 C15 1.397(3)
C15 C16 1.441(3)
C16 C17 1.384(3)
C16 S2 1.729(2)
C17 C18 1.435(3)
C18 C19 1.374(3)
C19 C20 1.480(3)
C19 S2 1.743(2)
